data_2202162
loop_
_publ_author_name
'Olivier Renaudet'
'Pascal Dumy'
'Christian Philouze'
'Marie-Th\'er\`ese Averbuch'

_publ_section_title
;Methyl
 2,3,6-tri-<i>O</i>-benzoyl-\a-<small>D</small>-<i>xylo</i>-hexopyranosid-4-ulose
;
_journal_issue 3
_journal_name_full 'Acta Crystallographica Section E'
_journal_page_first o283
_journal_page_last o284
_journal_paper_doi 10.1107/S1600536803002265
_journal_volume 59
_journal_year 2003
_chemical_formula_iupac 'C28 H24 O9'
_chemical_formula_moiety 'C28 H24 O9'
_chemical_formula_sum 'C28 H24 O9'
_chemical_formula_weight 504.49
_space_group_IT_number 19
_symmetry_cell_setting orthorhombic
_symmetry_space_group_name_Hall 'P 2ac 2ab'
_symmetry_space_group_name_H-M 'P 21 21 21'
_cell_angle_alpha 90
_cell_angle_beta 90
_cell_angle_gamma 90
_cell_formula_units_Z 4
_cell_length_a 8.848(5)
_cell_length_b 12.843(2)
_cell_length_c 21.551(4)
_cell_measurement_reflns_used 25
_cell_measurement_temperature 293.0
_cell_measurement_theta_max 11.7
_cell_measurement_theta_min 10.3
_cell_volume 2448.9(15)
_computing_cell_refinement 'CAD-4 Software'
_computing_data_collection 'CAD-4 Software (Enraf-Nonius, 1989)'
_computing_data_reduction 'TEXSAN (Molecular Structure Corporation, 1992-1997)'
_computing_publication_material TEXSAN
_computing_structure_refinement TEXSAN
_computing_structure_solution 'SIR92 (Altomare et al., 1993)'
_diffrn_ambient_temperature 293.0
_diffrn_measured_fraction_theta_full 0.95
_diffrn_measured_fraction_theta_max 0.95
_diffrn_measurement_device_type 'Enraf-Nonius CAD-4'
_diffrn_measurement_method \w
_diffrn_radiation_monochromator graphite
_diffrn_radiation_source 'X-ray tube'
_diffrn_radiation_type 'Mo K\a'
_diffrn_radiation_wavelength 0.7107
_diffrn_reflns_av_R_equivalents 0
_diffrn_reflns_av_sigmaI/netI 0.050
_diffrn_reflns_limit_h_max 12
_diffrn_reflns_limit_h_min 0
_diffrn_reflns_limit_k_max 18
_diffrn_reflns_limit_k_min 0
_diffrn_reflns_limit_l_max 30
_diffrn_reflns_limit_l_min 0
_diffrn_reflns_number 4024
_diffrn_reflns_reduction_process 'Lp corrections applied'
_diffrn_reflns_theta_full 30
_diffrn_reflns_theta_max 29.97
_diffrn_reflns_theta_min 2.30
_diffrn_standards_decay_% 0.30
_diffrn_standards_interval_count 120
_diffrn_standards_number 2
_exptl_absorpt_coefficient_mu 0.103
_exptl_absorpt_correction_type none
_exptl_crystal_colour colourless
_exptl_crystal_density_diffrn 1.368
_exptl_crystal_density_meas ?
_exptl_crystal_description 'orthorhombic prism'
_exptl_crystal_F_000 1056.00
_exptl_crystal_size_max 0.35
_exptl_crystal_size_mid 0.34
_exptl_crystal_size_min 0.31
_refine_diff_density_max 0.20
_refine_diff_density_min -0.23
_refine_ls_extinction_method none
_refine_ls_goodness_of_fit_all 1.930
_refine_ls_goodness_of_fit_ref 1.930
_refine_ls_hydrogen_treatment constr
_refine_ls_matrix_type full
_refine_ls_number_constraints 0
_refine_ls_number_parameters 334
_refine_ls_number_reflns 3389
_refine_ls_number_restraints 0
_refine_ls_R_factor_all 0.0646
_refine_ls_R_factor_gt 0.0646
_refine_ls_shift/su_max 0.0050
_refine_ls_shift/su_mean 0.0010
_refine_ls_structure_factor_coef F
_refine_ls_weighting_details 'w = 1/[\s^2^(Fo) + 0.00002|Fo|^2^]'
_refine_ls_weighting_scheme sigma
_refine_ls_wR_factor_all 0.0346
_refine_ls_wR_factor_ref 0.0346
_reflns_number_gt 3389
_reflns_number_total 4024
_reflns_threshold_expression I>0.1\s(I)
_cod_data_source_file su6010.cif
_cod_data_source_block I
_cod_depositor_comments
;
The following automatic conversions were performed:

'_exptl_crystal_density_meas' value 'not measured' was changed to '?'
- the value is perceived as not measured.

Automatic conversion script
Id: cif_fix_values 3008 2015-01-20 13:52:24Z robertas 
;
_cod_original_cell_volume 2449.0(10)
_cod_database_code 2202162
_cod_database_fobs_code 2202162

loop_
_symmetry_equiv_pos_as_xyz
'  +x,  +y,  +z'
'1/2-x,  -y,1/2+z'
'1/2+x,1/2-y,  -z'
'  -x,1/2+y,1/2-z'

loop_
_atom_site_label
_atom_site_fract_x
_atom_site_fract_y
_atom_site_fract_z
_atom_site_U_iso_or_equiv
_atom_site_adp_type
_atom_site_calc_flag
_atom_site_calc_attached_atom
_atom_site_refinement_flags
_atom_site_occupancy
O1 -0.44960(10) 0.49685(9) 0.13212(6) 0.0568(4) Uani d ? . 1.000
O2 -0.13430(10) 0.48864(9) 0.10785(6) 0.0488(4) Uani d ? . 1.000
O3 -0.06560(10) 0.64558(8) 0.20019(6) 0.0494(3) Uani d ? . 1.000
O4 -0.2838(2) 0.77550(10) 0.23007(7) 0.0724(4) Uani d ? . 1.000
O5 -0.45210(10) 0.66981(9) 0.09769(5) 0.0512(4) Uani d ? . 1.000
O6 -0.67550(10) 0.81359(9) 0.12662(6) 0.0524(4) Uani d ? . 1.000
O7 -0.0745(2) 0.53170(10) 0.01026(6) 0.0747(5) Uani d ? . 1.000
O8 -0.0165(2) 0.48600(10) 0.23842(6) 0.0629(4) Uani d ? . 1.000
O9 -0.71150(10) 0.97940(10) 0.15394(8) 0.0768(5) Uani d ? . 1.000
C1 -0.3830(2) 0.57060(10) 0.09368(8) 0.0495(5) Uani d ? . 1.000
C2 -0.2191(2) 0.58400(10) 0.11454(8) 0.0461(5) Uani d ? . 1.000
C3 -0.2152(2) 0.61510(10) 0.18183(8) 0.0432(5) Uani d ? . 1.000
C4 -0.3165(2) 0.70850(10) 0.19342(8) 0.0469(5) Uani d ? . 1.000
C5 -0.4674(2) 0.71040(10) 0.15867(8) 0.0460(5) Uani d ? . 1.000
C6 -0.5250(2) 0.81930(10) 0.15356(9) 0.0525(6) Uani d ? . 1.000
C7 -0.5982(2) 0.4666(2) 0.11190(10) 0.0896(8) Uani d ? . 1.000
C8 -0.0623(2) 0.47330(10) 0.05351(9) 0.0491(5) Uani d ? . 1.000
C9 0.0304(2) 0.37760(10) 0.05481(8) 0.0449(5) Uani d ? . 1.000
C10 0.0839(2) 0.3387(2) -0.00112(9) 0.0616(6) Uani d ? . 1.000
C11 0.1687(3) 0.2488(2) -0.00210(10) 0.0760(7) Uani d ? . 1.000
C12 0.2011(2) 0.1980(2) 0.05210(10) 0.0739(7) Uani d ? . 1.000
C13 0.1504(2) 0.2368(2) 0.10780(10) 0.0646(7) Uani d ? . 1.000
C14 0.0637(2) 0.32690(10) 0.10923(9) 0.0523(6) Uani d ? . 1.000
C15 0.0170(2) 0.57520(10) 0.23206(8) 0.0470(5) Uani d ? . 1.000
C16 0.1548(2) 0.62540(10) 0.25858(8) 0.0428(5) Uani d ? . 1.000
C17 0.2705(2) 0.56110(10) 0.27991(9) 0.0549(6) Uani d ? . 1.000
C18 0.3945(2) 0.6048(2) 0.30890(10) 0.0638(6) Uani d ? . 1.000
C19 0.4023(2) 0.7108(2) 0.31750(10) 0.0648(7) Uani d ? . 1.000
C20 0.2890(2) 0.7746(2) 0.29640(10) 0.0632(6) Uani d ? . 1.000
C21 0.1641(2) 0.73180(10) 0.26594(9) 0.0506(5) Uani d ? . 1.000
C22 -0.7559(2) 0.90200(10) 0.12914(9) 0.0502(6) Uani d ? . 1.000
C23 -0.9052(2) 0.89160(10) 0.09783(8) 0.0430(5) Uani d ? . 1.000
C24 -0.9439(2) 0.80750(10) 0.06223(9) 0.0489(5) Uani d ? . 1.000
C25 -1.0818(2) 0.8050(2) 0.03198(9) 0.0571(6) Uani d ? . 1.000
C26 -1.1815(2) 0.8864(2) 0.03872(9) 0.0629(7) Uani d ? . 1.000
C27 -1.1441(2) 0.9696(2) 0.07440(10) 0.0727(7) Uani d ? . 1.000
C28 -1.0052(2) 0.9734(2) 0.10430(10) 0.0616(6) Uani d ? . 1.000
H1 -0.3855 0.5469 0.0519 0.059 Uiso c ? . 1.000
H2 -0.1728 0.6370 0.0904 0.055 Uiso c ? . 1.000
H3 -0.2478 0.5583 0.2067 0.052 Uiso c ? . 1.000
H4 -0.5390 0.6697 0.1808 0.055 Uiso c ? . 1.000
H5 -0.5296 0.8504 0.1935 0.063 Uiso c ? . 1.000
H6 -0.4603 0.8591 0.1276 0.063 Uiso c ? . 1.000
H7 -0.6393 0.4175 0.1403 0.108 Uiso c ? . 1.000
H8 -0.6616 0.5262 0.1102 0.108 Uiso c ? . 1.000
H9 -0.5919 0.4360 0.0718 0.108 Uiso c ? . 1.000
H10 0.0619 0.3741 -0.0388 0.074 Uiso c ? . 1.000
H11 0.2048 0.2220 -0.0405 0.091 Uiso c ? . 1.000
H12 0.2588 0.1356 0.0512 0.089 Uiso c ? . 1.000
H13 0.1747 0.2020 0.1454 0.077 Uiso c ? . 1.000
H14 0.0276 0.3533 0.1476 0.063 Uiso c ? . 1.000
H15 0.2642 0.4878 0.2746 0.066 Uiso c ? . 1.000
H16 0.4747 0.5615 0.3228 0.077 Uiso c ? . 1.000
H17 0.4868 0.7401 0.3383 0.078 Uiso c ? . 1.000
H18 0.2955 0.8477 0.3024 0.076 Uiso c ? . 1.000
H19 0.0864 0.7757 0.2505 0.061 Uiso c ? . 1.000
H20 -0.8758 0.7507 0.0583 0.059 Uiso c ? . 1.000
H21 -1.1076 0.7471 0.0066 0.069 Uiso c ? . 1.000
H22 -1.2767 0.8844 0.0184 0.076 Uiso c ? . 1.000
H23 -1.2134 1.0256 0.0790 0.087 Uiso c ? . 1.000
H24 -0.9791 1.0319 0.1291 0.074 Uiso c ? . 1.000

loop_
_atom_site_aniso_label
_atom_site_aniso_U_11
_atom_site_aniso_U_22
_atom_site_aniso_U_33
_atom_site_aniso_U_12
_atom_site_aniso_U_13
_atom_site_aniso_U_23
O1 0.0372(7) 0.0523(8) 0.0808(9) -0.0048(7) -0.0150(7) 0.0058(7)
O2 0.0424(7) 0.0472(7) 0.0569(7) 0.0071(7) 0.0055(6) 0.0060(6)
O3 0.0311(6) 0.0454(7) 0.0718(8) -0.0012(6) -0.0156(6) 0.0065(6)
O4 0.0555(8) 0.0697(9) 0.0920(10) 0.0123(8) -0.0243(8) -0.0279(8)
O5 0.0472(7) 0.0524(7) 0.0540(7) 0.0111(7) -0.0134(7) 0.0015(6)
O6 0.0361(7) 0.0478(7) 0.0734(8) 0.0065(7) -0.0108(7) -0.0019(7)
O7 0.0910(10) 0.0698(9) 0.0630(9) 0.0150(10) 0.0143(9) 0.0161(8)
O8 0.0602(8) 0.0451(7) 0.0834(9) -0.0046(7) -0.0259(8) 0.0088(7)
O9 0.0432(8) 0.0537(8) 0.1340(10) 0.0059(8) -0.0235(9) -0.0240(9)
C1 0.0460(10) 0.0470(10) 0.0560(10) 0.0080(10) -0.0130(10) -0.0030(10)
C2 0.0380(10) 0.0420(10) 0.0580(10) 0.0028(9) 0.0000(10) 0.0045(9)
C3 0.0313(9) 0.0440(10) 0.0540(10) -0.0022(9) -0.0075(9) 0.0041(9)
C4 0.0380(10) 0.0470(10) 0.0550(10) 0.0020(10) -0.0050(10) 0.0000(10)
C5 0.0337(9) 0.0500(10) 0.0540(10) 0.0028(9) -0.0066(9) 0.0018(9)
C6 0.0323(9) 0.0510(10) 0.0750(10) 0.0030(10) -0.0070(10) -0.0020(10)
C7 0.0490(10) 0.082(2) 0.138(2) -0.0150(10) -0.0320(10) -0.008(2)
C8 0.0420(10) 0.0520(10) 0.0530(10) -0.0080(10) 0.0010(10) -0.0010(10)
C9 0.0302(9) 0.0450(10) 0.0600(10) -0.0084(9) 0.0037(9) -0.0020(10)
C10 0.0470(10) 0.0710(10) 0.0670(10) -0.0030(10) 0.0070(10) -0.0020(10)
C11 0.0620(10) 0.0800(10) 0.0850(10) 0.0110(10) 0.0210(10) -0.0120(10)
C12 0.0500(10) 0.0680(10) 0.104(2) 0.0160(10) 0.0130(10) -0.0060(10)
C13 0.0500(10) 0.0610(10) 0.0830(10) 0.0040(10) -0.0010(10) 0.0060(10)
C14 0.0390(10) 0.0520(10) 0.0650(10) -0.0030(10) 0.0040(10) -0.0040(10)
C15 0.0410(10) 0.0480(10) 0.0520(10) 0.0070(10) -0.0080(10) 0.0010(10)
C16 0.0324(9) 0.0480(10) 0.0480(10) 0.0013(9) -0.0030(9) -0.0012(9)
C17 0.0440(10) 0.0550(10) 0.0650(10) 0.0050(10) -0.0100(10) 0.0070(10)
C18 0.0400(10) 0.0770(10) 0.0740(10) 0.0030(10) -0.0120(10) 0.0110(10)
C19 0.0430(10) 0.088(2) 0.0630(10) -0.0150(10) -0.0110(10) -0.0020(10)
C20 0.0560(10) 0.0610(10) 0.0730(10) -0.0060(10) -0.0050(10) -0.0140(10)
C21 0.0380(10) 0.0530(10) 0.0620(10) 0.0040(10) -0.0030(10) -0.0050(10)
C22 0.0370(10) 0.0450(10) 0.0690(10) 0.0050(9) 0.0000(10) -0.0020(10)
C23 0.0307(9) 0.0460(10) 0.0520(10) 0.0027(9) 0.0009(9) 0.0010(9)
C24 0.0400(10) 0.0480(10) 0.0590(10) 0.0000(10) 0.0040(10) 0.0050(10)
C25 0.0560(10) 0.0640(10) 0.0510(10) -0.0160(10) -0.0010(10) 0.0060(10)
C26 0.0400(10) 0.088(2) 0.0600(10) 0.0010(10) -0.0030(10) 0.0030(10)
C27 0.0530(10) 0.083(2) 0.0830(10) 0.0250(10) -0.0110(10) -0.0090(10)
C28 0.0470(10) 0.0640(10) 0.0740(10) 0.0110(10) -0.0100(10) -0.0120(10)

loop_
_atom_type_symbol
_atom_type_scat_dispersion_real
_atom_type_scat_dispersion_imag
_atom_type_scat_source
C 0.002 0.002
;International Tables for Crystallography
(1992, Vol. C, Tables 4.2.6.8 and 6.1.1.1)
;
O 0.008 0.006
;International Tables for Crystallography
(1992, Vol. C, Tables 4.2.6.8 and 6.1.1.1)
;
H 0.000 0.000
;International Tables for Crystallography
(1992, Vol. C, Table 6.1.1.2)
;

loop_
_geom_angle_atom_site_label_1
_geom_angle_atom_site_label_2
_geom_angle_atom_site_label_3
_geom_angle
_geom_angle_publ_flag
C1 O1 C7 113.0(2) yes
C2 O2 C8 117.20(10) yes
C3 O3 C15 117.10(10) yes
C1 O5 C5 115.40(10) yes
C6 O6 C22 115.30(10) yes
O1 C1 O5 113.20(10) yes
O1 C1 C2 107.70(10) yes
O1 C1 H1 109.7 no
O5 C1 C2 106.90(10) yes
O5 C1 H1 109.7 no
C2 C1 H1 109.7 no
O2 C2 C1 111.60(10) yes
O2 C2 C3 108.00(10) yes
O2 C2 H2 109.2 no
C1 C2 C3 109.60(10) yes
C1 C2 H2 109.2 no
C3 C2 H2 109.2 no
O3 C3 C2 111.00(10) yes
O3 C3 C4 106.50(10) yes
O3 C3 H3 109.5 no
C2 C3 C4 110.70(10) yes
C2 C3 H3 109.5 no
C4 C3 H3 109.5 no
O4 C4 C3 122.1(2) yes
O4 C4 C5 121.3(2) yes
C3 C4 C5 116.6(2) yes
O5 C5 C4 111.30(10) yes
O5 C5 C6 108.00(10) yes
O5 C5 H4 109.0 no
C4 C5 C6 110.40(10) yes
C4 C5 H4 109.0 no
C6 C5 H4 109.0 no
O6 C6 C5 107.20(10) yes
O6 C6 H5 110.0 no
O6 C6 H6 110.0 no
C5 C6 H5 110.0 no
C5 C6 H6 110.0 no
H5 C6 H6 109.5 no
O1 C7 H7 109.5 no
O1 C7 H8 109.5 no
O1 C7 H9 109.5 no
H7 C7 H8 109.5 no
H7 C7 H9 109.5 no
H8 C7 H9 109.5 no
O2 C8 O7 122.7(2) yes
O2 C8 C9 111.6(2) yes
O7 C8 C9 125.7(2) yes
C8 C9 C10 118.2(2) ?
C8 C9 C14 122.0(2) ?
C10 C9 C14 119.9(2) ?
C9 C10 C11 120.0(2) ?
C9 C10 H10 120.0 no
C11 C10 H10 120.0 no
C10 C11 C12 120.1(2) ?
C10 C11 H11 120.0 no
C12 C11 H11 120.0 no
C11 C12 C13 120.2(2) ?
C11 C12 H12 119.9 no
C13 C12 H12 119.9 no
C12 C13 C14 120.1(2) ?
C12 C13 H13 119.9 no
C14 C13 H13 119.9 no
C9 C14 C13 119.7(2) ?
C9 C14 H14 120.2 no
C13 C14 H14 120.2 no
O3 C15 O8 124.6(2) yes
O3 C15 C16 110.30(10) yes
O8 C15 C16 125.0(2) yes
C15 C16 C17 118.1(2) ?
C15 C16 C21 121.4(2) ?
C17 C16 C21 120.3(2) ?
C16 C17 C18 119.5(2) ?
C16 C17 H15 120.2 no
C18 C17 H15 120.2 no
C17 C18 C19 120.2(2) ?
C17 C18 H16 119.9 no
C19 C18 H16 119.9 no
C18 C19 C20 120.6(2) ?
C18 C19 H17 119.7 no
C20 C19 H17 119.7 no
C19 C20 C21 119.9(2) ?
C19 C20 H18 120.0 no
C21 C20 H18 120.0 no
C16 C21 C20 119.4(2) ?
C16 C21 H19 120.3 no
C20 C21 H19 120.3 no
O6 C22 O9 123.2(2) yes
O6 C22 C23 112.1(2) yes
O9 C22 C23 124.6(2) yes
C22 C23 C24 123.1(2) ?
C22 C23 C28 117.1(2) ?
C24 C23 C28 119.8(2) ?
C23 C24 C25 120.2(2) ?
C23 C24 H20 119.9 no
C25 C24 H20 119.9 no
C24 C25 C26 119.8(2) ?
C24 C25 H21 120.1 no
C26 C25 H21 120.1 no
C25 C26 C27 120.1(2) ?
C25 C26 H22 120.0 no
C27 C26 H22 120.0 no
C26 C27 C28 120.4(2) ?
C26 C27 H23 119.8 no
C28 C27 H23 119.8 no
C23 C28 C27 119.6(2) ?
C23 C28 H24 120.2 no
C27 C28 H24 120.2 no

loop_
_geom_bond_atom_site_label_1
_geom_bond_atom_site_label_2
_geom_bond_site_symmetry_1
_geom_bond_site_symmetry_2
_geom_bond_distance
_geom_bond_publ_flag
O1 C1 . . 1.390(2) yes
O1 C7 . . 1.439(2) yes
O2 C2 . . 1.444(2) yes
O2 C8 . . 1.348(2) yes
O3 C3 . . 1.436(2) yes
O3 C15 . . 1.350(2) yes
O4 C4 . . 1.204(2) yes
O5 C1 . . 1.415(2) yes
O5 C5 . . 1.421(2) yes
O6 C6 . . 1.455(2) yes
O6 C22 . . 1.340(2) yes
O7 C8 . . 1.202(2) yes
O8 C15 . . 1.191(2) yes
O9 C22 . . 1.195(2) yes
C1 C2 . . 1.528(3) yes
C1 H1 . . 0.95 no
C2 C3 . . 1.504(2) yes
C2 H2 . . 0.95 no
C3 C4 . . 1.519(2) yes
C3 H3 . . 0.95 no
C4 C5 . . 1.531(2) yes
C5 C6 . . 1.492(2) yes
C5 H4 . . 0.95 no
C6 H5 . . 0.95 no
C6 H6 . . 0.95 no
C7 H7 . . 0.95 no
C7 H8 . . 0.95 no
C7 H9 . . 0.95 no
C8 C9 . . 1.478(2) yes
C9 C10 . . 1.388(2) ?
C9 C14 . . 1.373(2) ?
C10 C11 . . 1.378(3) ?
C10 H10 . . 0.95 no
C11 C12 . . 1.369(3) ?
C11 H11 . . 0.95 no
C12 C13 . . 1.376(3) ?
C12 H12 . . 0.95 no
C13 C14 . . 1.388(3) ?
C13 H13 . . 0.95 no
C14 H14 . . 0.95 no
C15 C16 . . 1.493(2) yes
C16 C17 . . 1.393(2) ?
C16 C21 . . 1.378(2) ?
C17 C18 . . 1.381(3) ?
C17 H15 . . 0.95 no
C18 C19 . . 1.376(3) ?
C18 H16 . . 0.95 no
C19 C20 . . 1.372(3) ?
C19 H17 . . 0.95 no
C20 C21 . . 1.398(3) ?
C20 H18 . . 0.95 no
C21 H19 . . 0.95 no
C22 C23 . . 1.490(2) yes
C23 C24 . . 1.368(2) ?
C23 C28 . . 1.380(2) ?
C24 C25 . . 1.384(3) ?
C24 H20 . . 0.95 no
C25 C26 . . 1.376(3) ?
C25 H21 . . 0.95 no
C26 C27 . . 1.358(3) ?
C26 H22 . . 0.95 no
C27 C28 . . 1.388(3) ?
C27 H23 . . 0.95 no
C28 H24 . . 0.95 no

loop_
_geom_torsion_atom_site_label_1
_geom_torsion_atom_site_label_2
_geom_torsion_atom_site_label_3
_geom_torsion_atom_site_label_4
_geom_torsion
_geom_torsion_publ_flag
O1 C1 O5 C5 52.1(2) no
O1 C1 C2 O2 62.4(2) no
O1 C1 C2 C3 -57.2(2) no
O2 C2 C1 O5 -175.70(10) no
O2 C2 C3 O3 68.1(2) no
O2 C2 C3 C4 -173.80(10) no
O2 C8 C9 C10 165.9(2) no
O2 C8 C9 C14 -13.9(2) no
O3 C3 C2 C1 -170.10(10) no
O3 C3 C4 O4 -23.0(2) no
O3 C3 C4 C5 160.30(10) no
O3 C15 C16 C17 -164.9(2) no
O3 C15 C16 C21 19.6(2) no
O4 C4 C3 C2 -143.8(2) no
O4 C4 C5 O5 145.8(2) no
O4 C4 C5 C6 25.9(2) no
O5 C1 O1 C7 70.2(2) no
O5 C1 C2 C3 64.8(2) no
O5 C5 C4 C3 -37.5(2) no
O5 C5 C6 O6 64.5(2) no
O6 C6 C5 C4 -173.60(10) no
O6 C22 C23 C24 -10.0(2) no
O6 C22 C23 C28 172.0(2) no
O7 C8 O2 C2 -4.9(3) no
O7 C8 C9 C10 -14.2(3) no
O7 C8 C9 C14 166.1(2) no
O8 C15 O3 C3 11.0(3) no
O8 C15 C16 C17 15.7(3) no
O8 C15 C16 C21 -159.9(2) no
O9 C22 O6 C6 -3.1(3) no
O9 C22 C23 C24 170.2(2) no
O9 C22 C23 C28 -7.8(3) no
C1 O5 C5 C4 52.1(2) no
C1 O5 C5 C6 173.50(10) no
C1 C2 O2 C8 90.6(2) no
C1 C2 C3 C4 -52.1(2) no
C2 O2 C8 C9 175.10(10) no
C2 C1 O1 C7 -171.9(2) no
C2 C1 O5 C5 -66.3(2) no
C2 C3 O3 C15 -101.3(2) no
C2 C3 C4 C5 39.5(2) no
C3 O3 C15 C16 -168.50(10) no
C3 C2 O2 C8 -148.90(10) no
C3 C4 C5 C6 -157.4(2) no
C4 C3 O3 C15 138.10(10) no
C5 C6 O6 C22 168.1(2) no
C6 O6 C22 C23 177.00(10) no
C8 C9 C10 C11 -179.0(2) no
C8 C9 C14 C13 179.5(2) no
C9 C10 C11 C12 -0.4(3) no
C9 C14 C13 C12 -0.8(3) no
C10 C9 C14 C13 -0.2(3) no
C10 C11 C12 C13 -0.6(4) no
C11 C10 C9 C14 0.8(3) no
C11 C12 C13 C14 1.2(3) no
C15 C16 C17 C18 -175.2(2) no
C15 C16 C21 C20 173.9(2) no
C16 C17 C18 C19 1.1(3) no
C16 C21 C20 C19 1.3(3) no
C17 C16 C21 C20 -1.6(3) no
C17 C18 C19 C20 -1.5(3) no
C18 C17 C16 C21 0.4(3) no
C18 C19 C20 C21 0.2(3) no
C22 C23 C24 C25 -176.9(2) no
C22 C23 C28 C27 177.8(2) no
C23 C24 C25 C26 -1.2(3) no
C23 C28 C27 C26 -0.4(3) no
C24 C23 C28 C27 -0.2(3) no
C24 C25 C26 C27 0.7(3) no
C25 C24 C23 C28 1.0(3) no
C25 C26 C27 C28 0.1(3) no

loop_
_cod_related_entry_id
_cod_related_entry_database
_cod_related_entry_code
1 ChemSpider 21175043
